data_4315968
loop_
_publ_author_name
'Mark Irwin'
'Rhiannon K. Jenkins'
'Mark S. Denning'
'Tobias Kr\"amer'
'Fernande Grandjean'
'Gary J. Long'
'Radovan Herchel'
'John E. McGrady'
'Jose M. Goicoechea'

_publ_contact_author
;
 Dr. J. M. Goicoechea           
 Chemistry Research Laboratory
 University of Oxford
 Mansfield Road
 Oxford
 OX1 3TA
 UK
;
_publ_contact_author_email jose.goicoechea@chem.ox.ac.uk
_publ_contact_author_fax '+44 1865 272690'
_publ_contact_author_phone '+44 1865 275961'
_publ_section_title
;
 Experimental and Computational Study of the Structural and Electronic
 Properties of FeII(2,2'-bipyridine)(mes)2 and
 [FeII(2,2'-bipyridine)(mes)2]-, a Complex Containing a 2,2'-Bipyridyl
 Radical Anion
;
_journal_name_full 'Inorganic Chemistry'
_journal_page_first 6160
_journal_page_last 6171
_journal_paper_doi 10.1021/ic100817s
_journal_volume 49
_journal_year 2010
_chemical_formula_moiety 'C27 H33 Fe, C18 H36 K N2 O6, C6 H12'
_chemical_formula_sum 'C51 H81 Fe K N2 O6'
_chemical_formula_weight 913.13
_chemical_name_systematic
; 
[K(2,2,2-crypt)][Fe(C9H11)3]*cyclohexane
;
_space_group_IT_number 15
_symmetry_cell_setting monoclinic
_symmetry_space_group_name_Hall '-C 2yc'
_symmetry_space_group_name_H-M 'C 1 2/c 1'
_atom_sites_solution_hydrogens geom
_atom_sites_solution_primary direct
_atom_sites_solution_secondary difmap
_audit_creation_method SHELXL-97
_cell_angle_alpha 90.00
_cell_angle_beta 97.6640(10)
_cell_angle_gamma 90.00
_cell_formula_units_Z 8
_cell_length_a 24.2771(2)
_cell_length_b 14.95080(10)
_cell_length_c 28.5112(3)
_cell_measurement_reflns_used 267001
_cell_measurement_temperature 150(2)
_cell_measurement_theta_max 27.485
_cell_measurement_theta_min 5.097
_cell_volume 10256.04(16)
_computing_cell_refinement
;
KappaCCD software "DENZO" (Otwinowski & Minor, 1996)
;
_computing_data_collection
;
KappaCCD software "Collect" (Nonius, 2000)
;
_computing_data_reduction
;
KappaCCD software "DENZO" (Otwinowski & Minor, 1996)
;
_computing_molecular_graphics 'WinGX (Farrugia, 2005)'
_computing_publication_material 'XCIF (Sheldrick, 2001)'
_computing_structure_refinement 'SHELXL-97 (Sheldrick, 1997)'
_computing_structure_solution 'SHELXS-97 (Sheldrick, 1990)'
_diffrn_ambient_temperature 150(2)
_diffrn_measured_fraction_theta_full 0.987
_diffrn_measured_fraction_theta_max 0.987
_diffrn_measurement_device_type 'Nonius KappaCCD'
_diffrn_measurement_method 'omega scans'
_diffrn_radiation_monochromator graphite
_diffrn_radiation_source 'fine-focus sealed tube'
_diffrn_radiation_type MoK\a
_diffrn_radiation_wavelength 0.71073
_diffrn_reflns_av_R_equivalents 0.0276
_diffrn_reflns_av_sigmaI/netI 0.0382
_diffrn_reflns_limit_h_max 28
_diffrn_reflns_limit_h_min -28
_diffrn_reflns_limit_k_max 17
_diffrn_reflns_limit_k_min -17
_diffrn_reflns_limit_l_max 33
_diffrn_reflns_limit_l_min -33
_diffrn_reflns_number 17228
_diffrn_reflns_theta_full 25.00
_diffrn_reflns_theta_max 25.00
_diffrn_reflns_theta_min 5.10
_exptl_absorpt_coefficient_mu 0.422
_exptl_absorpt_correction_T_max 0.9433
_exptl_absorpt_correction_T_min 0.8426
_exptl_absorpt_correction_type multi-scan
_exptl_absorpt_process_details 'DENZO/SCALEPACK (Otwinowski & Minor, 1997)'
_exptl_crystal_colour green-yellow
_exptl_crystal_density_diffrn 1.183
_exptl_crystal_density_meas ?
_exptl_crystal_density_method 'not measured'
_exptl_crystal_description block
_exptl_crystal_F_000 3952
_exptl_crystal_size_max 0.42
_exptl_crystal_size_mid 0.22
_exptl_crystal_size_min 0.14
_refine_diff_density_max 0.502
_refine_diff_density_min -0.713
_refine_diff_density_rms 0.046
_refine_ls_extinction_method none
_refine_ls_goodness_of_fit_ref 1.042
_refine_ls_hydrogen_treatment constr
_refine_ls_matrix_type full
_refine_ls_number_parameters 564
_refine_ls_number_reflns 8901
_refine_ls_number_restraints 38
_refine_ls_restrained_S_all 1.054
_refine_ls_R_factor_all 0.0688
_refine_ls_R_factor_gt 0.0553
_refine_ls_shift/su_max 0.008
_refine_ls_shift/su_mean 0.001
_refine_ls_structure_factor_coef Fsqd
_refine_ls_weighting_details 'calc w=1/[\s^2^(Fo^2^)+(0.0775P)^2^+11.7064P] where P=(Fo^2^+2Fc^2^)/3'
_refine_ls_weighting_scheme calc
_refine_ls_wR_factor_gt 0.1480
_refine_ls_wR_factor_ref 0.1552
_reflns_number_gt 7242
_reflns_number_total 8901
_reflns_threshold_expression >2\s(I)
_cod_data_source_file ic100817s_si_003_3.cif
_cod_data_source_block 3
_cod_depositor_comments
;
The following automatic conversions were performed:

'_symmetry_cell_setting' value 'Monoclinic' changed to 'monoclinic'
according to the built-in table from CIF Core dictionary named
'cif_core.dic' version 2.4.1 from 2010-06-29.

Automatic conversion script
Id: cif_fix_values 1646 2011-03-28 12:23:43Z adriana 

The following automatic conversions were performed:

'_exptl_crystal_density_meas' value 'not measured' was changed to '?'
- the value is perceived as not measured.

Automatic conversion script
Id: cif_fix_values 3008 2015-01-20 13:52:24Z robertas 

The following automatic conversions were performed:
data name '_contact_author_fax' replaced with
'_publ_contact_author_fax' as specified in the replacement file
'/home/antanas/src/cod-tools/trunk/data/replacement-values/replacement_tags.lst'.

Automatic conversion script
Id: cif_correct_tags 4998 2017-03-02 13:24:31Z antanas 
;
_cod_original_cell_volume 10256.04(15)
_cod_database_code 4315968

loop_
_symmetry_equiv_pos_as_xyz
'x, y, z'
'-x, y, -z+1/2'
'x+1/2, y+1/2, z'
'-x+1/2, y+1/2, -z+1/2'
'-x, -y, -z'
'x, -y, z-1/2'
'-x+1/2, -y+1/2, -z'
'x+1/2, -y+1/2, z-1/2'

loop_
_atom_site_label
_atom_site_type_symbol
_atom_site_fract_x
_atom_site_fract_y
_atom_site_fract_z
_atom_site_U_iso_or_equiv
_atom_site_adp_type
_atom_site_occupancy
_atom_site_symmetry_multiplicity
_atom_site_calc_flag
_atom_site_refinement_flags
_atom_site_disorder_assembly
_atom_site_disorder_group
Fe1 Fe 0.210127(17) 0.87528(3) 0.128205(14) 0.05005(15) Uani 1 1 d . . .
C11 C 0.12418(12) 0.88167(18) 0.11432(11) 0.0538(7) Uani 1 1 d . . .
C12 C 0.09026(12) 0.83290(19) 0.14192(11) 0.0567(7) Uani 1 1 d . . .
C13 C 0.03282(14) 0.8262(2) 0.12855(12) 0.0656(8) Uani 1 1 d . . .
H13 H 0.0113 0.7923 0.1477 0.079 Uiso 1 1 calc R . .
C14 C 0.00618(14) 0.8676(2) 0.08790(13) 0.0654(8) Uani 1 1 d . . .
C15 C 0.03803(14) 0.9178(2) 0.06182(12) 0.0636(8) Uani 1 1 d . . .
H15 H 0.0206 0.9486 0.0347 0.076 Uiso 1 1 calc R . .
C16 C 0.09583(13) 0.92495(19) 0.07416(11) 0.0572(7) Uani 1 1 d . . .
C17 C 0.11709(15) 0.7877(2) 0.18682(13) 0.0751(9) Uani 1 1 d . . .
H17A H 0.1572 0.7989 0.1909 0.113 Uiso 0.50 1 calc PR . .
H17B H 0.1102 0.7232 0.1846 0.113 Uiso 0.50 1 calc PR . .
H17C H 0.1012 0.8119 0.2140 0.113 Uiso 0.50 1 calc PR . .
H17D H 0.0885 0.7571 0.2021 0.113 Uiso 0.50 1 calc PR . .
H17E H 0.1355 0.8328 0.2084 0.113 Uiso 0.50 1 calc PR . .
H17F H 0.1446 0.7441 0.1790 0.113 Uiso 0.50 1 calc PR . .
C18 C -0.05610(15) 0.8565(3) 0.07314(17) 0.0927(12) Uani 1 1 d . . .
H18A H -0.0716 0.8186 0.0962 0.139 Uiso 0.50 1 calc PR . .
H18B H -0.0627 0.8285 0.0418 0.139 Uiso 0.50 1 calc PR . .
H18C H -0.0741 0.9153 0.0719 0.139 Uiso 0.50 1 calc PR . .
H18D H -0.0673 0.8896 0.0438 0.139 Uiso 0.50 1 calc PR . .
H18E H -0.0762 0.8798 0.0981 0.139 Uiso 0.50 1 calc PR . .
H18F H -0.0648 0.7930 0.0680 0.139 Uiso 0.50 1 calc PR . .
C19 C 0.12846(16) 0.9801(2) 0.04275(12) 0.0707(9) Uani 1 1 d . . .
H19A H 0.1680 0.9792 0.0556 0.106 Uiso 0.50 1 calc PR . .
H19B H 0.1149 1.0419 0.0416 0.106 Uiso 0.50 1 calc PR . .
H19C H 0.1236 0.9549 0.0107 0.106 Uiso 0.50 1 calc PR . .
H19D H 0.1030 1.0048 0.0163 0.106 Uiso 0.50 1 calc PR . .
H19E H 0.1561 0.9421 0.0304 0.106 Uiso 0.50 1 calc PR . .
H19F H 0.1474 1.0291 0.0612 0.106 Uiso 0.50 1 calc PR . .
C21 C 0.24543(11) 0.74968(18) 0.12124(10) 0.0500(6) Uani 1 1 d . . .
C22 C 0.27871(12) 0.70714(19) 0.15877(11) 0.0540(7) Uani 1 1 d . . .
C23 C 0.30292(13) 0.6231(2) 0.15290(13) 0.0621(8) Uani 1 1 d . . .
H23 H 0.3249 0.5958 0.1791 0.074 Uiso 1 1 calc R . .
C24 C 0.29546(13) 0.57927(19) 0.10965(13) 0.0620(8) Uani 1 1 d . . .
C25 C 0.26254(12) 0.6204(2) 0.07222(13) 0.0604(8) Uani 1 1 d . . .
H25 H 0.2572 0.5919 0.0422 0.073 Uiso 1 1 calc R . .
C26 C 0.23710(11) 0.70272(18) 0.07765(11) 0.0522(7) Uani 1 1 d . . .
C27 C 0.28937(14) 0.7510(2) 0.20686(11) 0.0664(8) Uani 1 1 d . . .
H27A H 0.3132 0.7123 0.2286 0.100 Uiso 0.50 1 calc PR . .
H27B H 0.2540 0.7606 0.2191 0.100 Uiso 0.50 1 calc PR . .
H27C H 0.3078 0.8087 0.2041 0.100 Uiso 0.50 1 calc PR . .
H27D H 0.2701 0.8088 0.2059 0.100 Uiso 0.50 1 calc PR . .
H27E H 0.3294 0.7605 0.2154 0.100 Uiso 0.50 1 calc PR . .
H27F H 0.2755 0.7123 0.2304 0.100 Uiso 0.50 1 calc PR . .
C28 C 0.32200(15) 0.4888(2) 0.10370(17) 0.0848(12) Uani 1 1 d . . .
H28A H 0.3435 0.4707 0.1337 0.127 Uiso 0.50 1 calc PR . .
H28B H 0.3467 0.4928 0.0792 0.127 Uiso 0.50 1 calc PR . .
H28C H 0.2929 0.4444 0.0943 0.127 Uiso 0.50 1 calc PR . .
H28D H 0.3119 0.4679 0.0711 0.127 Uiso 0.50 1 calc PR . .
H28E H 0.3088 0.4458 0.1256 0.127 Uiso 0.50 1 calc PR . .
H28F H 0.3625 0.4942 0.1105 0.127 Uiso 0.50 1 calc PR . .
C29 C 0.19888(12) 0.7408(2) 0.03662(11) 0.0608(8) Uani 1 1 d . . .
H29A H 0.1843 0.7985 0.0458 0.091 Uiso 0.50 1 calc PR . .
H29B H 0.1680 0.6994 0.0277 0.091 Uiso 0.50 1 calc PR . .
H29C H 0.2195 0.7494 0.0096 0.091 Uiso 0.50 1 calc PR . .
H29D H 0.1968 0.6997 0.0097 0.091 Uiso 0.50 1 calc PR . .
H29E H 0.2132 0.7988 0.0277 0.091 Uiso 0.50 1 calc PR . .
H29F H 0.1617 0.7488 0.0458 0.091 Uiso 0.50 1 calc PR . .
C31 C 0.25953(12) 0.98814(18) 0.14361(10) 0.0497(6) Uani 1 1 d . . .
C32 C 0.26206(11) 1.03428(18) 0.18719(10) 0.0491(6) Uani 1 1 d . . .
C33 C 0.29461(13) 1.11120(19) 0.19648(11) 0.0569(7) Uani 1 1 d . . .
H33 H 0.2955 1.1401 0.2263 0.068 Uiso 1 1 calc R . .
C34 C 0.32545(14) 1.1462(2) 0.16360(12) 0.0639(8) Uani 1 1 d . . .
C35 C 0.32321(15) 1.1022(2) 0.12048(12) 0.0678(9) Uani 1 1 d . . .
H35 H 0.3437 1.1254 0.0970 0.081 Uiso 1 1 calc R . .
C36 C 0.29166(13) 1.0247(2) 0.11069(11) 0.0580(7) Uani 1 1 d . . .
C37 C 0.22803(13) 1.0016(2) 0.22424(10) 0.0591(7) Uani 1 1 d . . .
H37A H 0.2076 0.9476 0.2128 0.089 Uiso 0.50 1 calc PR . .
H37B H 0.2016 1.0482 0.2306 0.089 Uiso 0.50 1 calc PR . .
H37C H 0.2527 0.9877 0.2534 0.089 Uiso 0.50 1 calc PR . .
H37D H 0.2337 1.0414 0.2518 0.089 Uiso 0.50 1 calc PR . .
H37E H 0.2397 0.9408 0.2339 0.089 Uiso 0.50 1 calc PR . .
H37F H 0.1886 1.0013 0.2111 0.089 Uiso 0.50 1 calc PR . .
C38 C 0.35980(19) 1.2306(3) 0.17359(16) 0.0941(12) Uani 1 1 d . . .
H38A H 0.3787 1.2448 0.1462 0.141 Uiso 0.50 1 calc PR . .
H38B H 0.3875 1.2212 0.2014 0.141 Uiso 0.50 1 calc PR . .
H38C H 0.3354 1.2803 0.1796 0.141 Uiso 0.50 1 calc PR . .
H38D H 0.3557 1.2528 0.2053 0.141 Uiso 0.50 1 calc PR . .
H38E H 0.3468 1.2763 0.1500 0.141 Uiso 0.50 1 calc PR . .
H38F H 0.3990 1.2172 0.1719 0.141 Uiso 0.50 1 calc PR . .
C39 C 0.29179(17) 0.9801(2) 0.06302(12) 0.0767(10) Uani 1 1 d . . .
H39A H 0.2679 0.9271 0.0611 0.115 Uiso 0.50 1 calc PR . .
H39B H 0.3298 0.9623 0.0592 0.115 Uiso 0.50 1 calc PR . .
H39C H 0.2778 1.0222 0.0378 0.115 Uiso 0.50 1 calc PR . .
H39D H 0.3158 1.0140 0.0443 0.115 Uiso 0.50 1 calc PR . .
H39E H 0.2538 0.9788 0.0462 0.115 Uiso 0.50 1 calc PR . .
H39F H 0.3058 0.9189 0.0676 0.115 Uiso 0.50 1 calc PR . .
K1 K 0.53812(2) 0.85586(4) 0.11144(2) 0.04697(17) Uani 1 1 d . . .
N11 N 0.44475(10) 0.73384(16) 0.08263(9) 0.0567(6) Uani 1 1 d . C .
N12 N 0.63221(9) 0.97820(16) 0.14100(8) 0.0535(6) Uani 1 1 d . C .
O11 O 0.43272(8) 0.89679(14) 0.13849(7) 0.0625(5) Uani 1 1 d . C .
O12 O 0.52632(9) 0.99167(14) 0.18076(8) 0.0665(6) Uani 1 1 d . C .
O13 O 0.51041(8) 0.81506(13) 0.01284(7) 0.0543(5) Uani 1 1 d . C .
O14 O 0.58246(7) 0.95781(13) 0.04066(7) 0.0530(5) Uani 1 1 d . C .
O15 O 0.54935(10) 0.67593(15) 0.13947(10) 0.0816(6) Uani 1 1 d . C .
C101 C 0.39191(12) 0.7779(2) 0.08938(12) 0.0632(8) Uani 1 1 d . . .
H10A H 0.3622 0.7322 0.0867 0.076 Uiso 1 1 calc R C .
H10B H 0.3823 0.8216 0.0635 0.076 Uiso 1 1 calc R . .
C102 C 0.39295(13) 0.8254(2) 0.13594(12) 0.0667(8) Uani 1 1 d . C .
H10C H 0.3556 0.8497 0.1388 0.080 Uiso 1 1 calc R . .
H10D H 0.4032 0.7829 0.1623 0.080 Uiso 1 1 calc R . .
C103 C 0.43166(14) 0.9492(2) 0.18017(12) 0.0702(9) Uani 1 1 d . . .
H10E H 0.4428 0.9122 0.2087 0.084 Uiso 1 1 calc R C .
H10F H 0.3937 0.9722 0.1815 0.084 Uiso 1 1 calc R . .
C104 C 0.47123(14) 1.0252(2) 0.17867(13) 0.0720(9) Uani 1 1 d . C .
H10G H 0.4614 1.0597 0.1491 0.086 Uiso 1 1 calc R . .
H10H H 0.4688 1.0658 0.2058 0.086 Uiso 1 1 calc R . .
C105 C 0.56614(15) 1.0616(2) 0.18465(13) 0.0739(10) Uani 1 1 d . . .
H10I H 0.5643 1.0956 0.2142 0.089 Uiso 1 1 calc R C .
H10J H 0.5579 1.1032 0.1576 0.089 Uiso 1 1 calc R . .
C106 C 0.62354(14) 1.0231(2) 0.18502(11) 0.0687(9) Uani 1 1 d . C .
H10K H 0.6511 1.0720 0.1912 0.082 Uiso 1 1 calc R . .
H10L H 0.6306 0.9798 0.2114 0.082 Uiso 1 1 calc R . .
C107 C 0.44325(13) 0.7102(2) 0.03237(11) 0.0616(8) Uani 1 1 d . . .
H10M H 0.4063 0.6846 0.0209 0.074 Uiso 1 1 calc R C .
H10N H 0.4713 0.6630 0.0297 0.074 Uiso 1 1 calc R . .
C108 C 0.45398(12) 0.7862(2) 0.00099(11) 0.0578(7) Uani 1 1 d . C .
H10O H 0.4474 0.7670 -0.0325 0.069 Uiso 1 1 calc R . .
H10P H 0.4284 0.8362 0.0052 0.069 Uiso 1 1 calc R . .
C109 C 0.52443(13) 0.8795(2) -0.02004(11) 0.0596(7) Uani 1 1 d . . .
H10Q H 0.4975 0.9295 -0.0222 0.071 Uiso 1 1 calc R C .
H10R H 0.5230 0.8521 -0.0518 0.071 Uiso 1 1 calc R . .
C110 C 0.58184(13) 0.9140(2) -0.00396(11) 0.0623(8) Uani 1 1 d . C .
H11A H 0.6086 0.8637 -0.0009 0.075 Uiso 1 1 calc R . .
H11B H 0.5929 0.9566 -0.0276 0.075 Uiso 1 1 calc R . .
C111 C 0.63371(12) 1.0039(2) 0.05462(10) 0.0541(7) Uani 1 1 d . . .
H11C H 0.6385 1.0516 0.0314 0.065 Uiso 1 1 calc R C .
H11D H 0.6651 0.9615 0.0552 0.065 Uiso 1 1 calc R . .
C112 C 0.63368(12) 1.0442(2) 0.10281(10) 0.0558(7) Uani 1 1 d . C .
H11E H 0.6674 1.0815 0.1102 0.067 Uiso 1 1 calc R . .
H11F H 0.6010 1.0840 0.1021 0.067 Uiso 1 1 calc R . .
C113 C 0.45292(15) 0.6533(2) 0.11197(13) 0.0716(9) Uani 1 1 d . . .
H11G H 0.4261 0.6071 0.0986 0.086 Uiso 1 1 calc R C .
H11H H 0.4446 0.6677 0.1442 0.086 Uiso 1 1 calc R . .
C114 C 0.51059(17) 0.6149(2) 0.11571(14) 0.0756(10) Uani 1 1 d . C .
H11I H 0.5121 0.5577 0.1333 0.091 Uiso 1 1 calc R . .
H11J H 0.5202 0.6028 0.0836 0.091 Uiso 1 1 calc R . .
C115 C 0.60467(16) 0.6436(2) 0.14021(16) 0.0816(6) Uani 1 1 d U . .
H11K H 0.6075 0.5825 0.1538 0.098 Uiso 1 1 calc R A 1
H11L H 0.6140 0.6404 0.1075 0.098 Uiso 1 1 calc R A 1
C117 C 0.67991(16) 0.8406(3) 0.17166(17) 0.0965(14) Uani 1 1 d . . .
H11R H 0.7166 0.8106 0.1755 0.116 Uiso 1 1 calc R B 1
H11Q H 0.6694 0.8506 0.2036 0.116 Uiso 1 1 calc R B 1
C118 C 0.68505(12) 0.9281(2) 0.14861(12) 0.0661(8) Uani 1 1 d . C .
H11S H 0.7132 0.9645 0.1685 0.079 Uiso 1 1 calc R . .
H11T H 0.6985 0.9185 0.1177 0.079 Uiso 1 1 calc R . .
O16 O 0.64219(14) 0.7860(2) 0.1474(2) 0.0684(12) Uani 0.801(10) 1 d P C 1
C116 C 0.6411(2) 0.6984(3) 0.1665(3) 0.093(2) Uani 0.801(10) 1 d P C 1
H11M H 0.6789 0.6722 0.1687 0.111 Uiso 0.801(10) 1 calc PR C 1
H11N H 0.6311 0.7021 0.1989 0.111 Uiso 0.801(10) 1 calc PR C 1
O16A O 0.6486(5) 0.7845(8) 0.1190(7) 0.050(4) Uani 0.199(10) 1 d P C 2
C16A C 0.6478(7) 0.6876(9) 0.1220(8) 0.064(6) Uani 0.199(10) 1 d P C 2
H11O H 0.6490 0.6641 0.0897 0.076 Uiso 0.199(10) 1 calc PR C 2
H11P H 0.6829 0.6691 0.1413 0.076 Uiso 0.199(10) 1 calc PR C 2
C1H C 0.5000 0.5890(13) 0.2500 0.219(7) Uani 1 2 d SDU . .
H1H1 H 0.4907 0.6289 0.2755 0.263 Uiso 0.50 1 calc PR . .
H1H2 H 0.5093 0.6289 0.2245 0.263 Uiso 0.50 1 calc PR . .
C2H C 0.5477(5) 0.5513(12) 0.2673(5) 0.277(7) Uani 1 1 d DU . .
H2H1 H 0.5555 0.5670 0.3013 0.333 Uiso 1 1 calc R . .
H2H2 H 0.5774 0.5785 0.2514 0.333 Uiso 1 1 calc R . .
C4H C 0.5000 0.431(2) 0.2500 0.322(15) Uani 1 2 d SDU . .
H4H1 H 0.4944 0.3904 0.2764 0.386 Uiso 0.50 1 calc PR . .
H4H2 H 0.5056 0.3904 0.2236 0.386 Uiso 0.50 1 calc PR . .
C3H C 0.5516(9) 0.4608(12) 0.2635(9) 0.385(14) Uani 1 1 d DU . .
H3H1 H 0.5762 0.4449 0.2397 0.462 Uiso 1 1 calc R . .
H3H2 H 0.5671 0.4342 0.2942 0.462 Uiso 1 1 calc R . .
C3G C 0.2844(4) 0.3041(5) 0.0063(4) 0.173(3) Uani 1 1 d D . .
H3G1 H 0.3131 0.2729 0.0284 0.208 Uiso 1 1 calc R . .
H3G2 H 0.2980 0.3661 0.0038 0.208 Uiso 1 1 calc R . .
C2G C 0.2374(4) 0.3112(7) 0.0310(4) 0.202(4) Uani 1 1 d D . .
H2G1 H 0.2492 0.3455 0.0603 0.242 Uiso 1 1 calc R . .
H2G2 H 0.2094 0.3481 0.0113 0.242 Uiso 1 1 calc R . .
C1G C 0.2120(6) 0.2388(8) 0.0431(5) 0.264(6) Uani 1 1 d D . .
H1G1 H 0.1734 0.2498 0.0493 0.317 Uiso 1 1 calc R . .
H1G2 H 0.2332 0.2057 0.0696 0.317 Uiso 1 1 calc R . .

loop_
_atom_site_aniso_label
_atom_site_aniso_U_11
_atom_site_aniso_U_22
_atom_site_aniso_U_33
_atom_site_aniso_U_23
_atom_site_aniso_U_13
_atom_site_aniso_U_12
Fe1 0.0566(3) 0.0427(2) 0.0520(3) -0.00360(17) 0.01147(18) -0.00268(17)
C11 0.0600(17) 0.0429(14) 0.0602(18) -0.0081(13) 0.0141(14) 0.0005(13)
C12 0.0597(18) 0.0491(15) 0.0630(18) -0.0034(14) 0.0148(14) -0.0002(13)
C13 0.0626(19) 0.0638(19) 0.075(2) -0.0063(17) 0.0264(16) 0.0003(15)
C14 0.0576(18) 0.0640(19) 0.075(2) -0.0132(16) 0.0087(16) 0.0138(15)
C15 0.071(2) 0.0536(17) 0.0653(19) -0.0071(15) 0.0054(16) 0.0141(15)
C16 0.073(2) 0.0425(15) 0.0574(17) -0.0066(13) 0.0139(15) 0.0044(14)
C17 0.075(2) 0.074(2) 0.078(2) 0.0109(18) 0.0181(18) -0.0141(18)
C18 0.062(2) 0.104(3) 0.112(3) -0.016(3) 0.009(2) 0.017(2)
C19 0.092(2) 0.0575(18) 0.062(2) 0.0031(15) 0.0104(17) -0.0008(17)
C21 0.0461(14) 0.0432(14) 0.0635(17) -0.0003(13) 0.0179(13) -0.0069(12)
C22 0.0515(16) 0.0503(15) 0.0635(18) 0.0007(13) 0.0201(14) -0.0049(13)
C23 0.0509(17) 0.0552(17) 0.084(2) 0.0130(16) 0.0235(15) 0.0016(13)
C24 0.0548(17) 0.0447(15) 0.093(2) -0.0049(16) 0.0334(17) -0.0061(13)
C25 0.0535(17) 0.0511(17) 0.082(2) -0.0183(15) 0.0266(16) -0.0136(13)
C26 0.0461(15) 0.0485(15) 0.0653(18) -0.0088(13) 0.0190(13) -0.0142(12)
C27 0.070(2) 0.068(2) 0.0631(19) 0.0086(16) 0.0159(15) 0.0064(16)
C28 0.071(2) 0.0465(17) 0.144(4) -0.009(2) 0.041(2) -0.0010(16)
C29 0.0557(17) 0.0670(19) 0.0615(18) -0.0165(15) 0.0142(14) -0.0094(14)
C31 0.0543(16) 0.0450(14) 0.0498(16) -0.0057(12) 0.0070(12) 0.0020(12)
C32 0.0517(15) 0.0470(14) 0.0479(15) 0.0007(12) 0.0039(12) 0.0106(12)
C33 0.0625(18) 0.0505(16) 0.0550(17) -0.0126(13) -0.0021(14) 0.0059(13)
C34 0.0661(19) 0.0544(17) 0.071(2) -0.0106(15) 0.0087(16) -0.0082(15)
C35 0.077(2) 0.0654(19) 0.0640(19) -0.0080(16) 0.0207(16) -0.0174(17)
C36 0.0647(18) 0.0537(16) 0.0581(17) -0.0088(14) 0.0168(14) -0.0069(14)
C37 0.0697(19) 0.0585(17) 0.0493(16) -0.0024(13) 0.0084(14) 0.0103(15)
C38 0.105(3) 0.072(2) 0.105(3) -0.023(2) 0.015(2) -0.031(2)
C39 0.096(3) 0.072(2) 0.068(2) -0.0169(17) 0.0345(19) -0.0230(19)
K1 0.0443(3) 0.0456(3) 0.0509(3) -0.0029(2) 0.0058(2) -0.0040(2)
N11 0.0570(14) 0.0525(14) 0.0611(15) -0.0081(11) 0.0102(11) -0.0128(11)
N12 0.0501(13) 0.0604(14) 0.0496(13) 0.0001(11) 0.0048(10) -0.0134(11)
O11 0.0546(12) 0.0693(13) 0.0674(13) -0.0202(11) 0.0216(10) -0.0151(10)
O12 0.0636(13) 0.0646(13) 0.0746(14) -0.0219(11) 0.0210(11) -0.0194(11)
O13 0.0509(11) 0.0583(11) 0.0531(11) -0.0034(9) 0.0046(8) -0.0020(9)
O14 0.0481(10) 0.0597(11) 0.0520(11) -0.0013(9) 0.0095(8) -0.0062(9)
O15 0.0806(13) 0.0523(11) 0.1108(16) 0.0023(11) 0.0095(12) 0.0096(9)
C101 0.0484(16) 0.0683(19) 0.075(2) -0.0158(16) 0.0142(14) -0.0177(14)
C102 0.0539(17) 0.074(2) 0.075(2) -0.0121(17) 0.0193(15) -0.0191(16)
C103 0.0600(19) 0.083(2) 0.071(2) -0.0260(18) 0.0220(16) -0.0062(17)
C104 0.073(2) 0.068(2) 0.079(2) -0.0323(18) 0.0236(17) -0.0091(17)
C105 0.087(2) 0.069(2) 0.071(2) -0.0272(17) 0.0282(18) -0.0307(18)
C106 0.070(2) 0.078(2) 0.0579(19) -0.0112(16) 0.0074(15) -0.0324(17)
C107 0.0627(18) 0.0567(17) 0.0650(19) -0.0149(15) 0.0067(15) -0.0118(14)
C108 0.0509(16) 0.0615(17) 0.0597(18) -0.0144(14) 0.0025(13) -0.0029(13)
C109 0.0667(19) 0.0645(18) 0.0476(16) -0.0025(14) 0.0082(14) -0.0010(15)
C110 0.0620(18) 0.073(2) 0.0537(17) -0.0025(15) 0.0152(14) -0.0022(16)
C111 0.0491(15) 0.0562(16) 0.0579(17) 0.0067(13) 0.0104(13) -0.0079(13)
C112 0.0521(16) 0.0553(16) 0.0603(18) 0.0023(14) 0.0084(13) -0.0084(13)
C113 0.083(2) 0.0567(18) 0.076(2) -0.0049(16) 0.0151(18) -0.0241(17)
C114 0.106(3) 0.0414(16) 0.080(2) -0.0039(15) 0.016(2) -0.0099(17)
C115 0.0806(13) 0.0523(11) 0.1108(16) 0.0023(11) 0.0095(12) 0.0096(9)
C117 0.058(2) 0.099(3) 0.125(3) 0.045(3) -0.017(2) -0.006(2)
C118 0.0448(16) 0.078(2) 0.071(2) 0.0104(17) -0.0071(14) -0.0129(15)
O16 0.0581(18) 0.0639(18) 0.078(3) 0.008(2) -0.0099(19) 0.0031(14)
C116 0.079(3) 0.071(3) 0.119(6) 0.025(3) -0.022(3) 0.018(2)
O16A 0.047(6) 0.043(5) 0.058(9) -0.008(6) 0.001(6) 0.006(4)
C16A 0.066(10) 0.029(7) 0.088(15) -0.013(7) -0.018(9) 0.009(6)
C1H 0.193(13) 0.38(2) 0.075(6) 0.000 0.002(7) 0.000
C2H 0.241(14) 0.39(2) 0.203(12) -0.044(13) 0.045(9) 0.054(15)
C4H 0.34(3) 0.44(4) 0.195(16) 0.000 0.089(19) 0.000
C3H 0.41(3) 0.263(17) 0.51(3) -0.160(19) 0.15(2) 0.006(17)
C3G 0.177(8) 0.121(5) 0.215(9) -0.056(6) 0.008(7) -0.007(5)
C2G 0.133(6) 0.224(10) 0.243(10) 0.065(8) 0.003(6) -0.072(7)
C1G 0.272(15) 0.186(10) 0.321(18) 0.047(12) -0.012(12) 0.031(11)

loop_
_atom_type_symbol
_atom_type_description
_atom_type_scat_dispersion_real
_atom_type_scat_dispersion_imag
_atom_type_scat_source
C C 0.0033 0.0016 'International Tables Vol C Tables 4.2.6.8 and 6.1.1.4'
H H 0.0000 0.0000 'International Tables Vol C Tables 4.2.6.8 and 6.1.1.4'
N N 0.0061 0.0033 'International Tables Vol C Tables 4.2.6.8 and 6.1.1.4'
O O 0.0106 0.0060 'International Tables Vol C Tables 4.2.6.8 and 6.1.1.4'
K K 0.2009 0.2494 'International Tables Vol C Tables 4.2.6.8 and 6.1.1.4'
Fe Fe 0.3463 0.8444 'International Tables Vol C Tables 4.2.6.8 and 6.1.1.4'

loop_
_geom_angle_atom_site_label_1
_geom_angle_atom_site_label_2
_geom_angle_atom_site_label_3
_geom_angle
_geom_angle_site_symmetry_1
_geom_angle_site_symmetry_3
_geom_angle_publ_flag
C11 Fe1 C31 122.65(10) . . ?
C11 Fe1 C21 116.06(10) . . ?
C31 Fe1 C21 121.16(11) . . ?
C16 C11 C12 115.5(3) . . ?
C16 C11 Fe1 123.0(2) . . ?
C12 C11 Fe1 121.0(2) . . ?
C13 C12 C11 121.2(3) . . ?
C13 C12 C17 119.9(3) . . ?
C11 C12 C17 118.9(3) . . ?
C14 C13 C12 121.9(3) . . ?
C14 C13 H13 119.0 . . ?
C12 C13 H13 119.0 . . ?
C15 C14 C13 117.6(3) . . ?
C15 C14 C18 121.5(3) . . ?
C13 C14 C18 121.0(3) . . ?
C14 C15 C16 121.6(3) . . ?
C14 C15 H15 119.2 . . ?
C16 C15 H15 119.2 . . ?
C15 C16 C11 122.1(3) . . ?
C15 C16 C19 118.5(3) . . ?
C11 C16 C19 119.5(3) . . ?
C12 C17 H17A 109.5 . . ?
C12 C17 H17B 109.5 . . ?
H17A C17 H17B 109.5 . . ?
C12 C17 H17C 109.5 . . ?
H17A C17 H17C 109.5 . . ?
H17B C17 H17C 109.5 . . ?
C12 C17 H17D 109.5 . . ?
H17A C17 H17D 141.1 . . ?
H17B C17 H17D 56.3 . . ?
H17C C17 H17D 56.3 . . ?
C12 C17 H17E 109.5 . . ?
H17A C17 H17E 56.3 . . ?
H17B C17 H17E 141.1 . . ?
H17C C17 H17E 56.3 . . ?
H17D C17 H17E 109.5 . . ?
C12 C17 H17F 109.5 . . ?
H17A C17 H17F 56.3 . . ?
H17B C17 H17F 56.3 . . ?
H17C C17 H17F 141.1 . . ?
H17D C17 H17F 109.5 . . ?
H17E C17 H17F 109.5 . . ?
C14 C18 H18A 109.5 . . ?
C14 C18 H18B 109.5 . . ?
H18A C18 H18B 109.5 . . ?
C14 C18 H18C 109.5 . . ?
H18A C18 H18C 109.5 . . ?
H18B C18 H18C 109.5 . . ?
C14 C18 H18D 109.5 . . ?
H18A C18 H18D 141.1 . . ?
H18B C18 H18D 56.3 . . ?
H18C C18 H18D 56.3 . . ?
C14 C18 H18E 109.5 . . ?
H18A C18 H18E 56.3 . . ?
H18B C18 H18E 141.1 . . ?
H18C C18 H18E 56.3 . . ?
H18D C18 H18E 109.5 . . ?
C14 C18 H18F 109.5 . . ?
H18A C18 H18F 56.3 . . ?
H18B C18 H18F 56.3 . . ?
H18C C18 H18F 141.1 . . ?
H18D C18 H18F 109.5 . . ?
H18E C18 H18F 109.5 . . ?
C16 C19 H19A 109.5 . . ?
C16 C19 H19B 109.5 . . ?
H19A C19 H19B 109.5 . . ?
C16 C19 H19C 109.5 . . ?
H19A C19 H19C 109.5 . . ?
H19B C19 H19C 109.5 . . ?
C16 C19 H19D 109.5 . . ?
H19A C19 H19D 141.1 . . ?
H19B C19 H19D 56.3 . . ?
H19C C19 H19D 56.3 . . ?
C16 C19 H19E 109.5 . . ?
H19A C19 H19E 56.3 . . ?
H19B C19 H19E 141.1 . . ?
H19C C19 H19E 56.3 . . ?
H19D C19 H19E 109.5 . . ?
C16 C19 H19F 109.5 . . ?
H19A C19 H19F 56.3 . . ?
H19B C19 H19F 56.3 . . ?
H19C C19 H19F 141.1 . . ?
H19D C19 H19F 109.5 . . ?
H19E C19 H19F 109.5 . . ?
C22 C21 C26 116.4(3) . . ?
C22 C21 Fe1 122.5(2) . . ?
C26 C21 Fe1 121.1(2) . . ?
C21 C22 C23 121.4(3) . . ?
C21 C22 C27 120.4(3) . . ?
C23 C22 C27 118.2(3) . . ?
C24 C23 C22 121.4(3) . . ?
C24 C23 H23 119.3 . . ?
C22 C23 H23 119.3 . . ?
C23 C24 C25 117.9(3) . . ?
C23 C24 C28 120.9(3) . . ?
C25 C24 C28 121.2(3) . . ?
C24 C25 C26 121.6(3) . . ?
C24 C25 H25 119.2 . . ?
C26 C25 H25 119.2 . . ?
C25 C26 C21 121.4(3) . . ?
C25 C26 C29 118.9(3) . . ?
C21 C26 C29 119.7(3) . . ?
C22 C27 H27A 109.5 . . ?
C22 C27 H27B 109.5 . . ?
H27A C27 H27B 109.5 . . ?
C22 C27 H27C 109.5 . . ?
H27A C27 H27C 109.5 . . ?
H27B C27 H27C 109.5 . . ?
C22 C27 H27D 109.5 . . ?
H27A C27 H27D 141.1 . . ?
H27B C27 H27D 56.3 . . ?
H27C C27 H27D 56.3 . . ?
C22 C27 H27E 109.5 . . ?
H27A C27 H27E 56.3 . . ?
H27B C27 H27E 141.1 . . ?
H27C C27 H27E 56.3 . . ?
H27D C27 H27E 109.5 . . ?
C22 C27 H27F 109.5 . . ?
H27A C27 H27F 56.3 . . ?
H27B C27 H27F 56.3 . . ?
H27C C27 H27F 141.1 . . ?
H27D C27 H27F 109.5 . . ?
H27E C27 H27F 109.5 . . ?
C24 C28 H28A 109.5 . . ?
C24 C28 H28B 109.5 . . ?
H28A C28 H28B 109.5 . . ?
C24 C28 H28C 109.5 . . ?
H28A C28 H28C 109.5 . . ?
H28B C28 H28C 109.5 . . ?
C24 C28 H28D 109.5 . . ?
H28A C28 H28D 141.1 . . ?
H28B C28 H28D 56.3 . . ?
H28C C28 H28D 56.3 . . ?
C24 C28 H28E 109.5 . . ?
H28A C28 H28E 56.3 . . ?
H28B C28 H28E 141.1 . . ?
H28C C28 H28E 56.3 . . ?
H28D C28 H28E 109.5 . . ?
C24 C28 H28F 109.5 . . ?
H28A C28 H28F 56.3 . . ?
H28B C28 H28F 56.3 . . ?
H28C C28 H28F 141.1 . . ?
H28D C28 H28F 109.5 . . ?
H28E C28 H28F 109.5 . . ?
C26 C29 H29A 109.5 . . ?
C26 C29 H29B 109.5 . . ?
H29A C29 H29B 109.5 . . ?
C26 C29 H29C 109.5 . . ?
H29A C29 H29C 109.5 . . ?
H29B C29 H29C 109.5 . . ?
C26 C29 H29D 109.5 . . ?
H29A C29 H29D 141.1 . . ?
H29B C29 H29D 56.3 . . ?
H29C C29 H29D 56.3 . . ?
C26 C29 H29E 109.5 . . ?
H29A C29 H29E 56.3 . . ?
H29B C29 H29E 141.1 . . ?
H29C C29 H29E 56.3 . . ?
H29D C29 H29E 109.5 . . ?
C26 C29 H29F 109.5 . . ?
H29A C29 H29F 56.3 . . ?
H29B C29 H29F 56.3 . . ?
H29C C29 H29F 141.1 . . ?
H29D C29 H29F 109.5 . . ?
H29E C29 H29F 109.5 . . ?
C36 C31 C32 115.7(3) . . ?
C36 C31 Fe1 121.9(2) . . ?
C32 C31 Fe1 122.4(2) . . ?
C33 C32 C31 121.6(3) . . ?
C33 C32 C37 118.8(3) . . ?
C31 C32 C37 119.6(3) . . ?
C34 C33 C32 121.8(3) . . ?
C34 C33 H33 119.1 . . ?
C32 C33 H33 119.1 . . ?
C33 C34 C35 117.5(3) . . ?
C33 C34 C38 121.5(3) . . ?
C35 C34 C38 121.0(3) . . ?
C34 C35 C36 121.7(3) . . ?
C34 C35 H35 119.1 . . ?
C36 C35 H35 119.1 . . ?
C35 C36 C31 121.8(3) . . ?
C35 C36 C39 118.5(3) . . ?
C31 C36 C39 119.7(3) . . ?
C32 C37 H37A 109.5 . . ?
C32 C37 H37B 109.5 . . ?
H37A C37 H37B 109.5 . . ?
C32 C37 H37C 109.5 . . ?
H37A C37 H37C 109.5 . . ?
H37B C37 H37C 109.5 . . ?
C32 C37 H37D 109.5 . . ?
H37A C37 H37D 141.1 . . ?
H37B C37 H37D 56.3 . . ?
H37C C37 H37D 56.3 . . ?
C32 C37 H37E 109.5 . . ?
H37A C37 H37E 56.3 . . ?
H37B C37 H37E 141.1 . . ?
H37C C37 H37E 56.3 . . ?
H37D C37 H37E 109.5 . . ?
C32 C37 H37F 109.5 . . ?
H37A C37 H37F 56.3 . . ?
H37B C37 H37F 56.3 . . ?
H37C C37 H37F 141.1 . . ?
H37D C37 H37F 109.5 . . ?
H37E C37 H37F 109.5 . . ?
C34 C38 H38A 109.5 . . ?
C34 C38 H38B 109.5 . . ?
H38A C38 H38B 109.5 . . ?
C34 C38 H38C 109.5 . . ?
H38A C38 H38C 109.5 . . ?
H38B C38 H38C 109.5 . . ?
C34 C38 H38D 109.5 . . ?
H38A C38 H38D 141.1 . . ?
H38B C38 H38D 56.3 . . ?
H38C C38 H38D 56.3 . . ?
C34 C38 H38E 109.5 . . ?
H38A C38 H38E 56.3 . . ?
H38B C38 H38E 141.1 . . ?
H38C C38 H38E 56.3 . . ?
H38D C38 H38E 109.5 . . ?
C34 C38 H38F 109.5 . . ?
H38A C38 H38F 56.3 . . ?
H38B C38 H38F 56.3 . . ?
H38C C38 H38F 141.1 . . ?
H38D C38 H38F 109.5 . . ?
H38E C38 H38F 109.5 . . ?
C36 C39 H39A 109.5 . . ?
C36 C39 H39B 109.5 . . ?
H39A C39 H39B 109.5 . . ?
C36 C39 H39C 109.5 . . ?
H39A C39 H39C 109.5 . . ?
H39B C39 H39C 109.5 . . ?
C36 C39 H39D 109.5 . . ?
H39A C39 H39D 141.1 . . ?
H39B C39 H39D 56.3 . . ?
H39C C39 H39D 56.3 . . ?
C36 C39 H39E 109.5 . . ?
H39A C39 H39E 56.3 . . ?
H39B C39 H39E 141.1 . . ?
H39C C39 H39E 56.3 . . ?
H39D C39 H39E 109.5 . . ?
C36 C39 H39F 109.5 . . ?
H39A C39 H39F 56.3 . . ?
H39B C39 H39F 56.3 . . ?
H39C C39 H39F 141.1 . . ?
H39D C39 H39F 109.5 . . ?
H39E C39 H39F 109.5 . . ?
O16 K1 O15 59.32(9) . . ?
O16 K1 O11 141.61(14) . . ?
O15 K1 O11 100.72(7) . . ?
O16 K1 O14 92.95(12) . . ?
O15 K1 O14 132.97(7) . . ?
O11 K1 O14 121.10(6) . . ?
O16 K1 O16A 17.1(3) . . ?
O15 K1 O16A 64.4(3) . . ?
O11 K1 O16A 158.2(4) . . ?
O14 K1 O16A 79.3(4) . . ?
O16 K1 O13 111.24(14) . . ?
O15 K1 O13 94.38(7) . . ?
O11 K1 O13 102.14(6) . . ?
O14 K1 O13 58.76(5) . . ?
O16A K1 O13 95.1(4) . . ?
O16 K1 O12 100.33(12) . . ?
O15 K1 O12 119.71(8) . . ?
O11 K1 O12 58.96(6) . . ?
O14 K1 O12 100.99(6) . . ?
O16A K1 O12 112.9(3) . . ?
O13 K1 O12 142.42(7) . . ?
O16 K1 N11 119.70(9) . . ?
O15 K1 N11 61.79(7) . . ?
O11 K1 N11 61.30(6) . . ?
O14 K1 N11 118.93(6) . . ?
O16A K1 N11 117.9(2) . . ?
O13 K1 N11 61.50(6) . . ?
O12 K1 N11 119.11(7) . . ?
O16 K1 N12 60.11(9) . . ?
O15 K1 N12 117.96(7) . . ?
O11 K1 N12 118.64(6) . . ?
O14 K1 N12 61.41(6) . . ?
O16A K1 N12 62.0(2) . . ?
O13 K1 N12 118.81(6) . . ?
O12 K1 N12 60.76(6) . . ?
N11 K1 N12 179.66(7) . . ?
C113 N11 C107 110.0(2) . . ?
C113 N11 C101 110.2(3) . . ?
C107 N11 C101 109.0(2) . . ?
C113 N11 K1 108.07(18) . . ?
C107 N11 K1 109.83(16) . . ?
C101 N11 K1 109.74(16) . . ?
C106 N12 C112 110.3(2) . . ?
C106 N12 C118 109.2(2) . . ?
C112 N12 C118 110.0(2) . . ?
C106 N12 K1 109.52(16) . . ?
C112 N12 K1 107.29(16) . . ?
C118 N12 K1 110.53(17) . . ?
C103 O11 C102 111.4(2) . . ?
C103 O11 K1 117.53(17) . . ?
C102 O11 K1 116.82(17) . . ?
C105 O12 C104 111.7(3) . . ?
C105 O12 K1 116.44(17) . . ?
C104 O12 K1 113.57(17) . . ?
C109 O13 C108 110.8(2) . . ?
C109 O13 K1 117.26(16) . . ?
C108 O13 K1 112.78(16) . . ?
C110 O14 C111 111.9(2) . . ?
C110 O14 K1 115.13(16) . . ?
C111 O14 K1 117.17(15) . . ?
C114 O15 C115 110.7(3) . . ?
C114 O15 K1 116.6(2) . . ?
C115 O15 K1 112.6(2) . . ?
N11 C101 C102 114.4(3) . . ?
N11 C101 H10A 108.7 . . ?
C102 C101 H10A 108.7 . . ?
N11 C101 H10B 108.7 . . ?
C102 C101 H10B 108.7 . . ?
H10A C101 H10B 107.6 . . ?
O11 C102 C101 109.2(2) . . ?
O11 C102 H10C 109.8 . . ?
C101 C102 H10C 109.8 . . ?
O11 C102 H10D 109.8 . . ?
C101 C102 H10D 109.8 . . ?
H10C C102 H10D 108.3 . . ?
O11 C103 C104 108.1(3) . . ?
O11 C103 H10E 110.1 . . ?
C104 C103 H10E 110.1 . . ?
O11 C103 H10F 110.1 . . ?
C104 C103 H10F 110.1 . . ?
H10E C103 H10F 108.4 . . ?
O12 C104 C103 109.6(3) . . ?
O12 C104 H10G 109.8 . . ?
C103 C104 H10G 109.8 . . ?
O12 C104 H10H 109.8 . . ?
C103 C104 H10H 109.8 . . ?
H10G C104 H10H 108.2 . . ?
O12 C105 C106 109.8(3) . . ?
O12 C105 H10I 109.7 . . ?
C106 C105 H10I 109.7 . . ?
O12 C105 H10J 109.7 . . ?
C106 C105 H10J 109.7 . . ?
H10I C105 H10J 108.2 . . ?
N12 C106 C105 114.1(3) . . ?
N12 C106 H10K 108.7 . . ?
C105 C106 H10K 108.7 . . ?
N12 C106 H10L 108.7 . . ?
C105 C106 H10L 108.7 . . ?
H10K C106 H10L 107.6 . . ?
N11 C107 C108 114.7(2) . . ?
N11 C107 H10M 108.6 . . ?
C108 C107 H10M 108.6 . . ?
N11 C107 H10N 108.6 . . ?
C108 C107 H10N 108.6 . . ?
H10M C107 H10N 107.6 . . ?
O13 C108 C107 109.0(2) . . ?
O13 C108 H10O 109.9 . . ?
C107 C108 H10O 109.9 . . ?
O13 C108 H10P 109.9 . . ?
C107 C108 H10P 109.9 . . ?
H10O C108 H10P 108.3 . . ?
O13 C109 C110 109.1(2) . . ?
O13 C109 H10Q 109.9 . . ?
C110 C109 H10Q 109.9 . . ?
O13 C109 H10R 109.9 . . ?
C110 C109 H10R 109.9 . . ?
H10Q C109 H10R 108.3 . . ?
O14 C110 C109 109.2(2) . . ?
O14 C110 H11A 109.8 . . ?
C109 C110 H11A 109.8 . . ?
O14 C110 H11B 109.8 . . ?
C109 C110 H11B 109.8 . . ?
H11A C110 H11B 108.3 . . ?
O14 C111 C112 109.9(2) . . ?
O14 C111 H11C 109.7 . . ?
C112 C111 H11C 109.7 . . ?
O14 C111 H11D 109.7 . . ?
C112 C111 H11D 109.7 . . ?
H11C C111 H11D 108.2 . . ?
N12 C112 C111 114.3(2) . . ?
N12 C112 H11E 108.7 . . ?
C111 C112 H11E 108.7 . . ?
N12 C112 H11F 108.7 . . ?
C111 C112 H11F 108.7 . . ?
H11E C112 H11F 107.6 . . ?
N11 C113 C114 114.1(3) . . ?
N11 C113 H11G 108.7 . . ?
C114 C113 H11G 108.7 . . ?
N11 C113 H11H 108.7 . . ?
C114 C113 H11H 108.7 . . ?
H11G C113 H11H 107.6 . . ?
O15 C114 C113 110.0(3) . . ?
O15 C114 H11I 109.7 . . ?
C113 C114 H11I 109.7 . . ?
O15 C114 H11J 109.7 . . ?
C113 C114 H11J 109.7 . . ?
H11I C114 H11J 108.2 . . ?
C116 C115 C16A 56.8(7) . . ?
C116 C115 O15 110.3(4) . . ?
C16A C115 O15 126.0(6) . . ?
C116 C115 H11K 109.6 . . ?
C16A C115 H11K 124.3 . . ?
O15 C115 H11K 109.6 . . ?
C116 C115 H11L 109.6 . . ?
C16A C115 H11L 52.8 . . ?
O15 C115 H11L 109.6 . . ?
H11K C115 H11L 108.1 . . ?
O16 C117 C118 113.6(3) . . ?
O16 C117 O16A 26.6(4) . . ?
C118 C117 O16A 95.3(6) . . ?
O16 C117 H11R 108.8 . . ?
C118 C117 H11R 108.8 . . ?
O16A C117 H11R 99.0 . . ?
O16 C117 H11Q 108.8 . . ?
C118 C117 H11Q 108.8 . . ?
O16A C117 H11Q 135.0 . . ?
H11R C117 H11Q 107.7 . . ?
N12 C118 C117 113.1(3) . . ?
N12 C118 H11S 109.0 . . ?
C117 C118 H11S 109.0 . . ?
N12 C118 H11T 109.0 . . ?
C117 C118 H11T 109.0 . . ?
H11S C118 H11T 107.8 . . ?
C117 O16 C116 114.1(4) . . ?
C117 O16 K1 118.7(3) . . ?
C116 O16 K1 115.0(3) . . ?
C115 C116 O16 113.0(4) . . ?
C115 C116 H11M 109.0 . . ?
O16 C116 H11M 109.0 . . ?
C115 C116 H11N 109.0 . . ?
O16 C116 H11N 109.0 . . ?
H11M C116 H11N 107.8 . . ?
C16A O16A C117 115.0(12) . . ?
C16A O16A K1 110.9(9) . . ?
C117 O16A K1 100.1(6) . . ?
C115 C16A O16A 120.6(13) . . ?
C115 C16A H11O 107.2 . . ?
O16A C16A H11O 107.2 . . ?
C115 C16A H11P 107.2 . . ?
O16A C16A H11P 107.2 . . ?
H11O C16A H11P 106.8 . . ?
C2H C1H C2H 130(2) 2_655 . ?
C2H C1H H1H1 104.9 2_655 . ?
C2H C1H H1H1 104.9 . . ?
C2H C1H H1H2 104.9 2_655 . ?
C2H C1H H1H2 104.9 . . ?
H1H1 C1H H1H2 105.8 . . ?
C1H C2H C3H 117.4(18) . . ?
C1H C2H H2H1 108.0 . . ?
C3H C2H H2H1 108.0 . . ?
C1H C2H H2H2 108.0 . . ?
C3H C2H H2H2 108.0 . . ?
H2H1 C2H H2H2 107.2 . . ?
C3H C4H C3H 141(3) . 2_655 ?
C3H C4H H4H1 101.8 . . ?
C3H C4H H4H1 101.8 2_655 . ?
C3H C4H H4H2 101.8 . . ?
C3H C4H H4H2 101.8 2_655 . ?
H4H1 C4H H4H2 104.7 . . ?
C4H C3H C2H 106(2) . . ?
C4H C3H H3H1 110.4 . . ?
C2H C3H H3H1 110.4 . . ?
C4H C3H H3H2 110.4 . . ?
C2H C3H H3H2 110.4 . . ?
H3H1 C3H H3H2 108.6 . . ?
C2G C3G C1G 128.5(10) . 7 ?
C2G C3G H3G1 105.2 . . ?
C1G C3G H3G1 105.2 7 . ?
C2G C3G H3G2 105.2 . . ?
C1G C3G H3G2 105.2 7 . ?
H3G1 C3G H3G2 105.9 . . ?
C1G C2G C3G 120.2(12) . . ?
C1G C2G H2G1 107.3 . . ?
C3G C2G H2G1 107.3 . . ?
C1G C2G H2G2 107.3 . . ?
C3G C2G H2G2 107.3 . . ?
H2G1 C2G H2G2 106.9 . . ?
C2G C1G C3G 91.0(11) . 7 ?
C2G C1G H1G1 113.5 . . ?
C3G C1G H1G1 113.5 7 . ?
C2G C1G H1G2 113.5 . . ?
C3G C1G H1G2 113.5 7 . ?
H1G1 C1G H1G2 110.8 . . ?

loop_
_geom_bond_atom_site_label_1
_geom_bond_atom_site_label_2
_geom_bond_distance
_geom_bond_site_symmetry_2
_geom_bond_publ_flag
Fe1 C11 2.074(3) . ?
Fe1 C31 2.083(3) . ?
Fe1 C21 2.085(3) . ?
C11 C16 1.412(4) . ?
C11 C12 1.415(4) . ?
C12 C13 1.399(4) . ?
C12 C17 1.515(5) . ?
C13 C14 1.395(5) . ?
C13 H13 0.9500 . ?
C14 C15 1.367(5) . ?
C14 C18 1.524(5) . ?
C15 C16 1.404(4) . ?
C15 H15 0.9500 . ?
C16 C19 1.516(4) . ?
C17 H17A 0.9800 . ?
C17 H17B 0.9800 . ?
C17 H17C 0.9800 . ?
C17 H17D 0.9800 . ?
C17 H17E 0.9800 . ?
C17 H17F 0.9800 . ?
C18 H18A 0.9800 . ?
C18 H18B 0.9800 . ?
C18 H18C 0.9800 . ?
C18 H18D 0.9800 . ?
C18 H18E 0.9800 . ?
C18 H18F 0.9800 . ?
C19 H19A 0.9800 . ?
C19 H19B 0.9800 . ?
C19 H19C 0.9800 . ?
C19 H19D 0.9800 . ?
C19 H19E 0.9800 . ?
C19 H19F 0.9800 . ?
C21 C22 1.404(4) . ?
C21 C26 1.418(4) . ?
C22 C23 1.406(4) . ?
C22 C27 1.511(4) . ?
C23 C24 1.387(5) . ?
C23 H23 0.9500 . ?
C24 C25 1.389(5) . ?
C24 C28 1.518(4) . ?
C25 C26 1.394(4) . ?
C25 H25 0.9500 . ?
C26 C29 1.505(4) . ?
C27 H27A 0.9800 . ?
C27 H27B 0.9800 . ?
C27 H27C 0.9800 . ?
C27 H27D 0.9800 . ?
C27 H27E 0.9800 . ?
C27 H27F 0.9800 . ?
C28 H28A 0.9800 . ?
C28 H28B 0.9800 . ?
C28 H28C 0.9800 . ?
C28 H28D 0.9800 . ?
C28 H28E 0.9800 . ?
C28 H28F 0.9800 . ?
C29 H29A 0.9800 . ?
C29 H29B 0.9800 . ?
C29 H29C 0.9800 . ?
C29 H29D 0.9800 . ?
C29 H29E 0.9800 . ?
C29 H29F 0.9800 . ?
C31 C36 1.408(4) . ?
C31 C32 1.415(4) . ?
C32 C33 1.401(4) . ?
C32 C37 1.506(4) . ?
C33 C34 1.378(5) . ?
C33 H33 0.9500 . ?
C34 C35 1.389(4) . ?
C34 C38 1.519(5) . ?
C35 C36 1.396(4) . ?
C35 H35 0.9500 . ?
C36 C39 1.514(4) . ?
C37 H37A 0.9800 . ?
C37 H37B 0.9800 . ?
C37 H37C 0.9800 . ?
C37 H37D 0.9800 . ?
C37 H37E 0.9800 . ?
C37 H37F 0.9800 . ?
C38 H38A 0.9800 . ?
C38 H38B 0.9800 . ?
C38 H38C 0.9800 . ?
C38 H38D 0.9800 . ?
C38 H38E 0.9800 . ?
C38 H38F 0.9800 . ?
C39 H39A 0.9800 . ?
C39 H39B 0.9800 . ?
C39 H39C 0.9800 . ?
C39 H39D 0.9800 . ?
C39 H39E 0.9800 . ?
C39 H39F 0.9800 . ?
K1 O16 2.799(3) . ?
K1 O15 2.809(2) . ?
K1 O11 2.836(2) . ?
K1 O14 2.8518(19) . ?
K1 O16A 2.867(11) . ?
K1 O13 2.8675(19) . ?
K1 O12 2.874(2) . ?
K1 N11 2.940(2) . ?
K1 N12 2.960(2) . ?
N11 C113 1.465(4) . ?
N11 C107 1.472(4) . ?
N11 C101 1.477(4) . ?
N12 C106 1.463(4) . ?
N12 C112 1.473(4) . ?
N12 C118 1.476(4) . ?
O11 C103 1.427(4) . ?
O11 C102 1.434(4) . ?
O12 C105 1.418(4) . ?
O12 C104 1.422(4) . ?
O13 C109 1.418(3) . ?
O13 C108 1.433(3) . ?
O14 C110 1.429(3) . ?
O14 C111 1.431(3) . ?
O15 C114 1.416(4) . ?
O15 C115 1.425(4) . ?
C101 C102 1.503(4) . ?
C101 H10A 0.9900 . ?
C101 H10B 0.9900 . ?
C102 H10C 0.9900 . ?
C102 H10D 0.9900 . ?
C103 C104 1.493(5) . ?
C103 H10E 0.9900 . ?
C103 H10F 0.9900 . ?
C104 H10G 0.9900 . ?
C104 H10H 0.9900 . ?
C105 C106 1.506(5) . ?
C105 H10I 0.9900 . ?
C105 H10J 0.9900 . ?
C106 H10K 0.9900 . ?
C106 H10L 0.9900 . ?
C107 C108 1.491(4) . ?
C107 H10M 0.9900 . ?
C107 H10N 0.9900 . ?
C108 H10O 0.9900 . ?
C108 H10P 0.9900 . ?
C109 C110 1.499(4) . ?
C109 H10Q 0.9900 . ?
C109 H10R 0.9900 . ?
C110 H11A 0.9900 . ?
C110 H11B 0.9900 . ?
C111 C112 1.501(4) . ?
C111 H11C 0.9900 . ?
C111 H11D 0.9900 . ?
C112 H11E 0.9900 . ?
C112 H11F 0.9900 . ?
C113 C114 1.503(5) . ?
C113 H11G 0.9900 . ?
C113 H11H 0.9900 . ?
C114 H11I 0.9900 . ?
C114 H11J 0.9900 . ?
C115 C116 1.357(6) . ?
C115 C16A 1.395(19) . ?
C115 H11K 0.9900 . ?
C115 H11L 0.9900 . ?
C117 O16 1.347(5) . ?
C117 C118 1.476(5) . ?
C117 O16A 1.799(16) . ?
C117 H11R 0.9900 . ?
C117 H11Q 0.9900 . ?
C118 H11S 0.9900 . ?
C118 H11T 0.9900 . ?
O16 C116 1.419(6) . ?
C116 H11M 0.9900 . ?
C116 H11N 0.9900 . ?
O16A C16A 1.452(18) . ?
C16A H11O 0.9900 . ?
C16A H11P 0.9900 . ?
C1H C2H 1.323(12) 2_655 ?
C1H C2H 1.323(12) . ?
C1H H1H1 0.9900 . ?
C1H H1H2 0.9900 . ?
C2H C3H 1.361(14) . ?
C2H H2H1 0.9900 . ?
C2H H2H2 0.9900 . ?
C4H C3H 1.34(2) . ?
C4H C3H 1.34(2) 2_655 ?
C4H H4H1 0.9900 . ?
C4H H4H2 0.9900 . ?
C3H H3H1 0.9900 . ?
C3H H3H2 0.9900 . ?
C3G C2G 1.423(9) . ?
C3G C1G 1.558(15) 7 ?
C3G H3G1 0.9900 . ?
C3G H3G2 0.9900 . ?
C2G C1G 1.315(10) . ?
C2G H2G1 0.9900 . ?
C2G H2G2 0.9900 . ?
C1G C3G 1.558(15) 7 ?
C1G H1G1 0.9900 . ?
C1G H1G2 0.9900 . ?
